data_7039119
loop_
_publ_author_name
'Bridonneau, N.'
'Chamoreau, L.-M.'
'Gontard, G.'
'Cantin, J.-L.'
'von Bardeleben, J.'
'Marvaud, V.'

_publ_section_title
;
 A high-nuclearity metal-cyanide cluster [Mo6Cu14] with photomagnetic
 properties.
;
_journal_issue 23
_journal_name_full 'Dalton transactions (Cambridge, England : 2003)'
_journal_page_first 9412
_journal_page_last 9418
_journal_paper_doi 10.1039/c6dt00743k
_journal_volume 45
_journal_year 2016
_chemical_formula_moiety 'C120 H180 Cu14 N84 Mo6 , 2(Cl O4)-, 6.8(C2 H3 N), 68.8 (H2 O)'
_chemical_formula_sum 'C133.6 H338 Cl2 Cu14 Mo6 N90.8 O80.8'
_chemical_formula_weight 6046.22
_space_group_crystal_system triclinic
_space_group_IT_number 2
_space_group_name_Hall '-P 1'
_space_group_name_H-M_alt 'P -1'
_symmetry_space_group_name_Hall '-P 1'
_symmetry_space_group_name_H-M 'P -1'
_atom_sites_solution_hydrogens geom
_atom_sites_solution_primary iterative
_atom_sites_solution_secondary difmap
_audit_creation_method SHELXL-2014/7
_audit_update_record
;
2015-03-04 deposited with the CCDC.
2016-04-20 downloaded from the CCDC.
;
_cell_angle_alpha 76.569(3)
_cell_angle_beta 75.823(3)
_cell_angle_gamma 75.935(3)
_cell_formula_units_Z 1
_cell_length_a 19.1825(10)
_cell_length_b 19.3041(10)
_cell_length_c 19.3498(10)
_cell_measurement_reflns_used 9988
_cell_measurement_temperature 200(2)
_cell_measurement_theta_max 26.78
_cell_measurement_theta_min 2.65
_cell_volume 6624.1(6)
_computing_cell_refinement 'Bruker SAINT'
_computing_data_collection 'Bruker APEX2'
_computing_data_reduction 'Bruker SAINT'
_computing_molecular_graphics 'DIAMOND (Brandenburg, 2006)'
_computing_publication_material 'WinGX publication routines (Farrugia, 2012)'
_computing_structure_refinement 'SHELXL-2014/7 (Sheldrick, 2014)'
_computing_structure_solution 'SUPERFLIP (Palatinus & Chapuis,2007)'
_diffrn_ambient_temperature 200(2)
_diffrn_measured_fraction_theta_full 0.987
_diffrn_measured_fraction_theta_max 0.965
_diffrn_measurement_device_type 'Bruker APEX-II CCD'
_diffrn_measurement_method '\f and \w scans'
_diffrn_radiation_type MoK\a
_diffrn_radiation_wavelength 0.71073
_diffrn_reflns_av_R_equivalents 0.0536
_diffrn_reflns_av_unetI/netI 0.0889
_diffrn_reflns_Laue_measured_fraction_full 0.987
_diffrn_reflns_Laue_measured_fraction_max 0.965
_diffrn_reflns_limit_h_max 24
_diffrn_reflns_limit_h_min -25
_diffrn_reflns_limit_k_max 25
_diffrn_reflns_limit_k_min -21
_diffrn_reflns_limit_l_max 25
_diffrn_reflns_limit_l_min -24
_diffrn_reflns_number 75398
_diffrn_reflns_point_group_measured_fraction_full 0.987
_diffrn_reflns_point_group_measured_fraction_max 0.965
_diffrn_reflns_theta_full 25.242
_diffrn_reflns_theta_max 27.720
_diffrn_reflns_theta_min 1.405
_diffrn_source 'fine-focus sealed tube'
_exptl_absorpt_coefficient_mu 1.480
_exptl_absorpt_correction_T_max 0.746
_exptl_absorpt_correction_T_min 0.615
_exptl_absorpt_correction_type multi-scan
_exptl_crystal_colour 'dark green'
_exptl_crystal_density_diffrn 1.516
_exptl_crystal_density_method 'not measured'
_exptl_crystal_description parallelepipped
_exptl_crystal_F_000 3114
_exptl_crystal_preparation 'Magnetic properties'
_exptl_crystal_recrystallization_method 'Re-crystallisation from solvent: '
_exptl_crystal_size_max 0.12
_exptl_crystal_size_mid 0.09
_exptl_crystal_size_min 0.08
_refine_diff_density_max 4.840
_refine_diff_density_min -1.653
_refine_diff_density_rms 0.219
_refine_ls_extinction_method none
_refine_ls_goodness_of_fit_ref 1.111
_refine_ls_hydrogen_treatment constr
_refine_ls_matrix_type full
_refine_ls_number_parameters 1522
_refine_ls_number_reflns 30033
_refine_ls_number_restraints 90
_refine_ls_restrained_S_all 1.112
_refine_ls_R_factor_all 0.1388
_refine_ls_R_factor_gt 0.1048
_refine_ls_shift/su_max 0.005
_refine_ls_shift/su_mean 0.000
_refine_ls_structure_factor_coef Fsqd
_refine_ls_weighting_details 'w=1/[\s^2^(Fo^2^)+(0.0524P)^2^+185.4487P] where P=(Fo^2^+2Fc^2^)/3'
_refine_ls_weighting_scheme calc
_refine_ls_wR_factor_gt 0.2529
_refine_ls_wR_factor_ref 0.2688
_reflns_Friedel_coverage 0.000
_reflns_number_gt 21708
_reflns_number_total 30033
_reflns_threshold_expression 'I > 2\s(I)'
_cod_data_source_file c6dt00743k2.cif
_cod_data_source_block shelx
_cod_depositor_comments 'Adding full bibliography for 7039119--7039120.cif.'
_cod_original_formula_sum 'C133.60 H338 Cl2 Cu14 Mo6 N90.80 O80.80'
_cod_database_code 7039119
_shelx_shelxl_version_number 2014/7
_shelx_space_group_comment
;
The symmetry employed for this shelxl refinement is uniquely defined
by the following loop, which should always be used as a source of
symmetry information in preference to the above space-group names.
They are only intended as comments.
;

loop_
_space_group_symop_operation_xyz
'x, y, z'
'-x, -y, -z'

loop_
_atom_site_label
_atom_site_type_symbol
_atom_site_fract_x
_atom_site_fract_y
_atom_site_fract_z
_atom_site_U_iso_or_equiv
_atom_site_adp_type
_atom_site_occupancy
_atom_site_site_symmetry_order
_atom_site_calc_flag
_atom_site_refinement_flags_posn
_atom_site_refinement_flags_adp
_atom_site_refinement_flags_occupancy
_atom_site_disorder_assembly
_atom_site_disorder_group
Mo1 Mo 1.30494(4) 0.54965(4) -0.10453(4) 0.01273(16) Uani 1 1 d . . . . .
Mo2 Mo 0.89450(4) 0.80334(4) 0.05036(4) 0.01232(16) Uani 1 1 d . . . . .
Mo3 Mo 0.94440(4) 0.60823(4) -0.29602(4) 0.01326(17) Uani 1 1 d . . . . .
Cu1 Cu 1.17825(6) 0.79635(6) -0.03101(7) 0.0199(3) Uani 1 1 d . . . . .
Cu2 Cu 1.29950(7) 0.46994(8) 0.17457(7) 0.0238(3) Uani 1 1 d . . . . .
Cu3 Cu 1.22992(7) 0.57791(8) -0.35009(7) 0.0234(3) Uani 1 1 d . . . . .
Cu4 Cu 0.95857(7) 0.67158(7) 0.29633(6) 0.0205(3) Uani 1 1 d . . . . .
Cu5 Cu 0.92799(8) 0.85840(7) -0.23210(6) 0.0243(3) Uani 1 1 d . . . . .
Cu6 Cu 0.64366(7) 0.73132(6) 0.08464(7) 0.0206(3) Uani 1 1 d . . . . .
Cu7 Cu 0.93215(8) 0.55397(8) -0.02177(9) 0.0124(5) Uani 0.691(4) 1 d . . P A .
Cu7B Cu 1.0253(3) 0.5666(3) -0.0535(2) 0.0340(15) Uani 0.309(4) 1 d . . P A .
N1 N 1.2060(5) 0.6939(5) -0.0428(5) 0.028(2) Uani 1 1 d . . . . .
N2 N 1.2977(5) 0.5009(5) 0.0714(5) 0.028(2) Uani 1 1 d . . . . .
N3 N 1.2343(5) 0.5678(5) -0.2470(5) 0.0252(19) Uani 1 1 d . . . . .
N4 N 1.4469(6) 0.5812(7) -0.0554(5) 0.042(3) Uani 1 1 d . . . . .
N5 N 1.4338(5) 0.4963(6) -0.2404(5) 0.035(2) Uani 1 1 d . . . . .
N6 N 1.3490(8) 0.6997(7) -0.2114(6) 0.054(3) Uani 1 1 d . . . . .
N7 N 1.3376(5) 0.3715(5) -0.0822(5) 0.027(2) Uani 1 1 d . . . . .
N8A N 1.1445(6) 0.4976(7) -0.0337(7) 0.015(2) Uani 0.691(4) 1 d . U P A 1
N8B N 1.1275(19) 0.532(2) -0.058(2) 0.031(7) Uani 0.309(4) 1 d . U P A 2
N9 N 1.0737(5) 0.7924(5) 0.0001(5) 0.0253(19) Uani 1 1 d . . . . .
N10 N 0.9519(5) 0.7025(4) 0.1947(5) 0.0221(18) Uani 1 1 d . . . . .
N11 N 0.9239(6) 0.8389(5) -0.1279(5) 0.028(2) Uani 1 1 d . . . . .
N12 N 0.7477(5) 0.7343(4) 0.0724(5) 0.0222(18) Uani 1 1 d . . . . .
N13 N 0.9486(6) 0.6403(5) 0.0058(5) 0.034(2) Uani 1 1 d . . . . .
N14 N 0.9450(6) 0.9470(6) 0.0746(7) 0.044(3) Uani 1 1 d . . . . .
N15 N 0.7568(5) 0.9319(5) 0.0032(5) 0.031(2) Uani 1 1 d . . . . .
N16 N 0.7905(6) 0.8502(6) 0.2028(5) 0.040(3) Uani 1 1 d . . . . .
N17 N 0.9392(6) 0.7567(5) -0.2364(5) 0.030(2) Uani 1 1 d . . . . .
N18 N 0.9724(6) 0.5554(5) -0.1282(5) 0.033(2) Uani 1 1 d . . . . .
N19 N 0.8980(7) 0.5556(6) -0.4255(7) 0.050(3) Uani 1 1 d . . . . .
N20 N 0.9907(6) 0.7341(6) -0.4364(5) 0.036(2) Uani 1 1 d . . . . .
N21 N 0.7855(6) 0.7185(6) -0.3161(10) 0.070(5) Uani 1 1 d . . . . .
N22 N 0.8033(5) 0.5391(5) -0.2000(5) 0.026(2) Uani 1 1 d . . . . .
N23 N 1.0092(5) 0.4323(5) -0.2910(5) 0.0254(19) Uani 1 1 d . U . . .
N24 N 1.1239(5) 0.5866(6) -0.3287(5) 0.030(2) Uani 1 1 d . . . . .
C1 C 1.2390(5) 0.6421(5) -0.0626(5) 0.0166(18) Uani 1 1 d . . . . .
C2 C 1.2988(5) 0.5165(5) 0.0102(5) 0.020(2) Uani 1 1 d . . . . .
C3 C 1.2541(5) 0.5607(5) -0.1946(5) 0.0180(19) Uani 1 1 d . . . . .
C4 C 1.3999(6) 0.5675(7) -0.0741(6) 0.029(2) Uani 1 1 d . . . . .
C5 C 1.3915(6) 0.5156(6) -0.1917(6) 0.023(2) Uani 1 1 d . . . . .
C6 C 1.3332(6) 0.6475(6) -0.1757(6) 0.029(2) Uani 1 1 d . . . . .
C7 C 1.3279(6) 0.4332(5) -0.0891(6) 0.022(2) Uani 1 1 d . . . . .
C8 C 1.1973(6) 0.5201(6) -0.0613(6) 0.027(2) Uani 1 1 d . U . . .
C9 C 1.0117(6) 0.7933(5) 0.0180(5) 0.0185(19) Uani 1 1 d . . . . .
C10 C 0.9334(5) 0.7365(5) 0.1434(5) 0.020(2) Uani 1 1 d . . . . .
C11 C 0.9129(6) 0.8285(6) -0.0676(5) 0.025(2) Uani 1 1 d . . . . .
C12 C 0.8016(5) 0.7552(5) 0.0646(5) 0.0174(19) Uani 1 1 d . . . . .
C13 C 0.9325(5) 0.6963(5) 0.0207(5) 0.0186(19) Uani 1 1 d . . . . .
C14 C 0.9281(6) 0.8971(6) 0.0632(6) 0.026(2) Uani 1 1 d . . . . .
C15 C 0.8063(5) 0.8902(5) 0.0188(5) 0.0185(19) Uani 1 1 d . . . . .
C16 C 0.8258(6) 0.8342(6) 0.1489(5) 0.024(2) Uani 1 1 d . . . . .
C17 C 0.9422(6) 0.7022(5) -0.2536(5) 0.020(2) Uani 1 1 d . . . . .
C18 C 0.9659(6) 0.5721(5) -0.1881(5) 0.019(2) Uani 1 1 d . . . . .
C19 C 0.9161(7) 0.5739(6) -0.3814(6) 0.028(2) Uani 1 1 d . . . . .
C20 C 0.9758(6) 0.6884(6) -0.3908(6) 0.026(2) Uani 1 1 d . . . . .
C21 C 0.8425(6) 0.6809(6) -0.3104(8) 0.037(3) Uani 1 1 d . . . . .
C22 C 0.8547(5) 0.5620(5) -0.2321(5) 0.019(2) Uani 1 1 d . . . . .
C23 C 0.9881(5) 0.4935(5) -0.2914(5) 0.0178(18) Uani 1 1 d . U . . .
C24 C 1.0604(6) 0.5953(5) -0.3186(5) 0.021(2) Uani 1 1 d . . . . .
C25 C 1.3057(7) 0.7619(8) 0.0322(8) 0.042(3) Uani 1 1 d . . . . .
H25A H 1.3115 0.7095 0.0325 0.051 Uiso 1 1 calc R U . . .
H25B H 1.3362 0.7670 0.0647 0.051 Uiso 1 1 calc R U . . .
C26 C 1.3318(7) 0.7995(7) -0.0426(8) 0.042(3) Uani 1 1 d . . . . .
H26A H 1.3790 0.7704 -0.0638 0.051 Uiso 1 1 calc R U . . .
H26B H 1.3410 0.8472 -0.0404 0.051 Uiso 1 1 calc R U . . .
C27 C 1.2655(8) 0.8841(6) -0.1344(7) 0.039(3) Uani 1 1 d . . . . .
H27A H 1.2390 0.8846 -0.1725 0.047 Uiso 1 1 calc R U . . .
H27B H 1.3129 0.8986 -0.1583 0.047 Uiso 1 1 calc R U . . .
C28 C 1.2206(7) 0.9370(6) -0.0861(7) 0.039(3) Uani 1 1 d . . . . .
H28A H 1.1999 0.9827 -0.1161 0.046 Uiso 1 1 calc R U . . .
H28B H 1.2525 0.9484 -0.0587 0.046 Uiso 1 1 calc R U . . .
C29 C 1.1500(7) 0.9124(6) 0.0424(6) 0.031(3) Uani 1 1 d . . . . .
H29A H 1.1046 0.8965 0.0715 0.038 Uiso 1 1 calc R U . . .
H29B H 1.1456 0.9640 0.0447 0.038 Uiso 1 1 calc R U . . .
C30 C 1.2147(8) 0.8672(7) 0.0729(7) 0.041(3) Uani 1 1 d . . . . .
H30A H 1.2584 0.8890 0.0501 0.050 Uiso 1 1 calc R U . . .
H30B H 1.2050 0.8665 0.1257 0.050 Uiso 1 1 calc R U . . .
C31 C 1.4161(6) 0.5435(7) 0.1501(7) 0.037(3) Uani 1 1 d . . . . .
H31A H 1.4676 0.5453 0.1486 0.044 Uiso 1 1 calc R U . . .
H31B H 1.4029 0.5713 0.1037 0.044 Uiso 1 1 calc R U . . .
C32 C 1.3660(7) 0.5774(7) 0.2127(8) 0.041(3) Uani 1 1 d . . . . .
H32A H 1.3866 0.5574 0.2571 0.049 Uiso 1 1 calc R U . . .
H32B H 1.3636 0.6305 0.2015 0.049 Uiso 1 1 calc R U . . .
C33 C 1.2605(7) 0.5361(7) 0.3015(7) 0.038(3) Uani 1 1 d . . . . .
H33A H 1.2076 0.5371 0.3067 0.046 Uiso 1 1 calc R U . . .
H33B H 1.2653 0.5684 0.3323 0.046 Uiso 1 1 calc R U . . .
C34 C 1.3002(7) 0.4572(8) 0.3275(6) 0.041(3) Uani 1 1 d . . . . .
H34A H 1.3482 0.4587 0.3372 0.049 Uiso 1 1 calc R U . . .
H34B H 1.2706 0.4361 0.3735 0.049 Uiso 1 1 calc R U . . .
C35 C 1.3876(7) 0.3664(7) 0.2616(7) 0.037(3) Uani 1 1 d . . . . .
H35A H 1.3904 0.3281 0.2340 0.045 Uiso 1 1 calc R U . . .
H35B H 1.4014 0.3425 0.3088 0.045 Uiso 1 1 calc R U . . .
C36 C 1.4395(6) 0.4159(7) 0.2198(7) 0.036(3) Uani 1 1 d . . . . .
H36A H 1.4476 0.4446 0.2524 0.043 Uiso 1 1 calc R U . . .
H36B H 1.4873 0.3867 0.2005 0.043 Uiso 1 1 calc R U . . .
C37 C 1.3582(8) 0.5063(10) -0.4283(8) 0.059(5) Uani 1 1 d . . . . .
H37A H 1.3508 0.4571 -0.4026 0.071 Uiso 1 1 calc R U . . .
H37B H 1.4104 0.5026 -0.4524 0.071 Uiso 1 1 calc R U . . .
C38 C 1.3113(7) 0.5334(11) -0.4842(8) 0.060(5) Uani 1 1 d . . . . .
H38A H 1.3330 0.5701 -0.5229 0.072 Uiso 1 1 calc R U . . .
H38B H 1.3100 0.4926 -0.5064 0.072 Uiso 1 1 calc R U . . .
C39 C 1.2067(9) 0.6419(11) -0.4908(8) 0.065(5) Uani 1 1 d . . . . .
H39A H 1.2166 0.6426 -0.5436 0.078 Uiso 1 1 calc R U . . .
H39B H 1.1529 0.6540 -0.4738 0.078 Uiso 1 1 calc R U . . .
C40 C 1.2395(11) 0.6958(11) -0.4776(9) 0.075(6) Uani 1 1 d . . . . .
H40A H 1.2107 0.7445 -0.4934 0.090 Uiso 1 1 calc R U . . .
H40B H 1.2897 0.6927 -0.5075 0.090 Uiso 1 1 calc R U . . .
C41 C 1.3177(10) 0.6855(11) -0.3871(10) 0.069(5) Uani 1 1 d . . . . .
H41A H 1.3367 0.7284 -0.4174 0.082 Uiso 1 1 calc R U . . .
H41B H 1.3123 0.6887 -0.3357 0.082 Uiso 1 1 calc R U . . .
C42 C 1.3697(8) 0.6217(10) -0.4017(8) 0.054(4) Uani 1 1 d . . . . .
H42A H 1.4114 0.6172 -0.3781 0.065 Uiso 1 1 calc R U . . .
H42B H 1.3889 0.6273 -0.4546 0.065 Uiso 1 1 calc R U . . .
C43 C 1.0256(8) 0.7955(7) 0.2738(7) 0.045(3) Uani 1 1 d . . . . .
H43A H 1.0293 0.8035 0.2207 0.053 Uiso 1 1 calc R U . . .
H43B H 1.0575 0.8241 0.2833 0.053 Uiso 1 1 calc R U . . .
C44 C 0.9467(9) 0.8218(7) 0.3099(7) 0.047(3) Uani 1 1 d . . . . .
H44A H 0.9457 0.8277 0.3596 0.056 Uiso 1 1 calc R U . . .
H44B H 0.9278 0.8700 0.2825 0.056 Uiso 1 1 calc R U . . .
C45 C 0.8499(7) 0.7562(7) 0.3862(6) 0.040(3) Uani 1 1 d . . . . .
H45A H 0.8112 0.7320 0.3826 0.048 Uiso 1 1 calc R U . . .
H45B H 0.8256 0.8023 0.4033 0.048 Uiso 1 1 calc R U . . .
C46 C 0.8939(7) 0.7085(7) 0.4392(6) 0.038(3) Uani 1 1 d . . . . .
H46A H 0.8608 0.6880 0.4830 0.046 Uiso 1 1 calc R U . . .
H46B H 0.9220 0.7373 0.4540 0.046 Uiso 1 1 calc R U . . .
C47 C 1.0213(8) 0.6363(8) 0.4177(6) 0.044(4) Uani 1 1 d . . . . .
H47A H 1.0504 0.5907 0.4020 0.053 Uiso 1 1 calc R U . . .
H47B H 1.0193 0.6306 0.4703 0.053 Uiso 1 1 calc R U . . .
C48 C 1.0603(7) 0.6996(8) 0.3767(7) 0.045(3) Uani 1 1 d . . . . .
H48A H 1.0393 0.7424 0.4004 0.054 Uiso 1 1 calc R U . . .
H48B H 1.1132 0.6852 0.3782 0.054 Uiso 1 1 calc R U . . .
C49 C 0.8601(10) 0.8955(9) -0.3526(9) 0.062(5) Uani 1 1 d . . . . .
H49A H 0.8591 0.9177 -0.4040 0.074 Uiso 1 1 calc R U . . .
H49B H 0.8454 0.8479 -0.3431 0.074 Uiso 1 1 calc R U . . .
C50 C 0.8072(11) 0.9413(13) -0.3075(11) 0.097(8) Uani 1 1 d . . . . .
H50A H 0.7572 0.9358 -0.3076 0.116 Uiso 1 1 calc R U . . .
H50B H 0.8108 0.9927 -0.3273 0.116 Uiso 1 1 calc R U . . .
C51 C 0.8275(11) 0.9894(8) -0.2038(8) 0.062(5) Uani 1 1 d . . . . .
H51A H 0.7856 1.0299 -0.2116 0.074 Uiso 1 1 calc R U . . .
H51B H 0.8258 0.9752 -0.1509 0.074 Uiso 1 1 calc R U . . .
C52 C 0.8922(13) 1.0132(9) -0.2372(12) 0.082(6) Uani 1 1 d . . . . .
H52A H 0.9003 1.0456 -0.2082 0.098 Uiso 1 1 calc R U . . .
H52B H 0.8864 1.0426 -0.2854 0.098 Uiso 1 1 calc R U . . .
C53 C 1.0008(13) 0.9683(11) -0.3203(9) 0.082(7) Uani 1 1 d . . . . .
H53A H 1.0053 1.0199 -0.3361 0.099 Uiso 1 1 calc R U . . .
H53B H 1.0506 0.9384 -0.3198 0.099 Uiso 1 1 calc R U . . .
C54 C 0.9684(12) 0.9476(9) -0.3723(9) 0.071(5) Uani 1 1 d . . . . .
H54A H 0.9300 0.9886 -0.3883 0.086 Uiso 1 1 calc R U . . .
H54B H 1.0069 0.9382 -0.4155 0.086 Uiso 1 1 calc R U . . .
C55 C 0.5047(7) 0.7068(7) 0.1587(9) 0.055(4) Uani 1 1 d . . . . .
H55A H 0.5231 0.6536 0.1652 0.066 Uiso 1 1 calc R U . . .
H55B H 0.4507 0.7160 0.1650 0.066 Uiso 1 1 calc R U . . .
C56 C 0.5251(8) 0.7367(8) 0.2167(8) 0.051(4) Uani 1 1 d . . . . .
H56A H 0.4955 0.7860 0.2197 0.061 Uiso 1 1 calc R U . . .
H56B H 0.5138 0.7052 0.2646 0.061 Uiso 1 1 calc R U . . .
C57 C 0.6217(8) 0.8089(8) 0.2001(8) 0.047(3) Uani 1 1 d . . . . .
H57A H 0.6753 0.8019 0.1961 0.056 Uiso 1 1 calc R U . . .
H57B H 0.5971 0.8245 0.2469 0.056 Uiso 1 1 calc R U . . .
C58 C 0.5988(7) 0.8667(7) 0.1393(9) 0.047(4) Uani 1 1 d . . . . .
H58A H 0.6223 0.9083 0.1347 0.056 Uiso 1 1 calc R U . . .
H58B H 0.5450 0.8839 0.1513 0.056 Uiso 1 1 calc R U . . .
C59 C 0.5586(7) 0.8628(7) 0.0281(9) 0.046(3) Uani 1 1 d . . . . .
H59A H 0.5772 0.8539 -0.0221 0.055 Uiso 1 1 calc R U . . .
H59B H 0.5379 0.9153 0.0258 0.055 Uiso 1 1 calc R U . . .
C60 C 0.4996(7) 0.8196(7) 0.0659(10) 0.055(4) Uani 1 1 d . . . . .
H60A H 0.4653 0.8242 0.0335 0.066 Uiso 1 1 calc R U . . .
H60B H 0.4714 0.8381 0.1103 0.066 Uiso 1 1 calc R U . . .
N25 N 1.2291(5) 0.7917(5) 0.0596(6) 0.032(2) Uani 1 1 d . . . . .
H25 H 1.2083 0.7587 0.1037 0.038 Uiso 1 1 calc R U . . .
N26 N 1.2784(5) 0.8111(5) -0.0912(5) 0.031(2) Uani 1 1 d . . . . .
H26 H 1.2965 0.7751 -0.1245 0.037 Uiso 1 1 calc R U . . .
N27 N 1.1591(5) 0.9047(5) -0.0336(5) 0.027(2) Uani 1 1 d . . . . .
H27 H 1.1120 0.9277 -0.0504 0.032 Uiso 1 1 calc R U . . .
N28 N 1.4085(5) 0.4652(6) 0.1597(5) 0.033(2) Uani 1 1 d . . . . .
H28 H 1.4333 0.4469 0.1137 0.040 Uiso 1 1 calc R U . . .
N29 N 1.3125(5) 0.4095(6) 0.2734(5) 0.030(2) Uani 1 1 d . . . . .
H29 H 1.2767 0.3762 0.2900 0.036 Uiso 1 1 calc R U . . .
N30 N 1.2916(5) 0.5627(6) 0.2257(5) 0.035(2) Uani 1 1 d . . . . .
H30 H 1.2577 0.6063 0.2048 0.041 Uiso 1 1 calc R U . . .
N31 N 1.3406(5) 0.5542(6) -0.3765(6) 0.034(2) Uani 1 1 d . . . . .
H31 H 1.3596 0.5268 -0.3321 0.041 Uiso 1 1 calc R U . . .
N32 N 1.2365(6) 0.5659(7) -0.4520(5) 0.041(3) Uani 1 1 d . . . . .
H32 H 1.2030 0.5330 -0.4509 0.049 Uiso 1 1 calc R U . . .
N33 N 1.2438(7) 0.6882(6) -0.4012(7) 0.047(3) Uani 1 1 d . . . . .
H33 H 1.2054 0.7251 -0.3770 0.057 Uiso 1 1 calc R U . . .
N34 N 1.0510(6) 0.7185(6) 0.3007(5) 0.037(2) Uani 1 1 d . . . . .
H34 H 1.0968 0.6984 0.2679 0.044 Uiso 1 1 calc R U . . .
N35 N 0.8971(6) 0.7717(5) 0.3141(5) 0.029(2) Uani 1 1 d . . . . .
H35 H 0.8660 0.7923 0.2767 0.034 Uiso 1 1 calc R U . . .
N36 N 0.9457(5) 0.6479(5) 0.4051(4) 0.027(2) Uani 1 1 d . . . . .
H36 H 0.9265 0.6019 0.4241 0.032 Uiso 1 1 calc R U . . .
N37 N 0.9362(7) 0.8832(5) -0.3416(5) 0.040(3) Uani 1 1 d . . . . .
H37 H 0.9670 0.8412 -0.3641 0.048 Uiso 1 1 calc R U . . .
N38 N 0.8196(7) 0.9222(8) -0.2338(7) 0.062(4) Uani 1 1 d . . . . .
H38 H 0.7813 0.8964 -0.2003 0.075 Uiso 1 1 calc R U . . .
N39 N 0.9554(8) 0.9580(6) -0.2465(6) 0.056(4) Uani 1 1 d . . . . .
H39 H 0.9857 0.9562 -0.2105 0.067 Uiso 1 1 calc R U . . .
N40 N 0.5361(5) 0.7409(5) 0.0853(6) 0.037(2) Uani 1 1 d . . . . .
H40 H 0.5312 0.7133 0.0495 0.044 Uiso 1 1 calc R U . . .
N41 N 0.6030(6) 0.7396(6) 0.1989(5) 0.037(2) Uani 1 1 d . . . . .
H41 H 0.6305 0.6987 0.2302 0.044 Uiso 1 1 calc R U . . .
N42 N 0.6185(5) 0.8416(5) 0.0672(6) 0.031(2) Uani 1 1 d . . . . .
H42 H 0.6619 0.8614 0.0364 0.037 Uiso 1 1 calc R U . . .
Cl1 Cl 1.2629(2) 0.76769(18) 0.27724(19) 0.0445(7) Uani 1 1 d . U . . .
O1A O 1.3212(16) 0.7849(16) 0.2225(18) 0.083(6) Uani 0.5 1 d . U P B 1
O2A O 1.2680(19) 0.8341(17) 0.293(2) 0.101(7) Uani 0.5 1 d . U P B 1
O3A O 1.1905(16) 0.7910(19) 0.2690(19) 0.100(7) Uani 0.5 1 d . U P B 1
O4A O 1.2623(18) 0.7091(16) 0.3334(17) 0.100(8) Uani 0.5 1 d . U P B 1
O1B O 1.2999(17) 0.7637(19) 0.2006(17) 0.087(6) Uani 0.5 1 d . U P B 2
O2B O 1.2160(18) 0.8342(16) 0.2787(18) 0.089(7) Uani 0.5 1 d . U P B 2
O3B O 1.2316(15) 0.7337(16) 0.2398(16) 0.082(6) Uani 0.5 1 d . U P B 2
O4B O 1.3356(16) 0.748(2) 0.290(2) 0.110(8) Uani 0.5 1 d . U P B 2
N43 N 1.1581(6) 0.6649(6) 0.1635(5) 0.034(2) Uani 1 1 d . . . . .
C61 C 1.1310(6) 0.6363(6) 0.1347(6) 0.024(2) Uani 1 1 d . . . . .
C62 C 1.0972(6) 0.5998(6) 0.0991(6) 0.026(2) Uani 1 1 d . . . . .
H62A H 1.1333 0.5589 0.0815 0.039 Uiso 1 1 calc R U . . .
H62B H 1.0794 0.6338 0.0581 0.039 Uiso 1 1 calc R U . . .
H62C H 1.0560 0.5817 0.1335 0.039 Uiso 1 1 calc R U . . .
N44 N 1.2561(11) 0.3649(12) -0.2772(10) 0.101(6) Uani 1 1 d . . . . .
C63 C 1.1506(8) 0.4234(7) -0.1851(7) 0.041(3) Uani 1 1 d . . . . .
H63A H 1.1091 0.3990 -0.1759 0.061 Uiso 1 1 calc R U . . .
H63B H 1.1355 0.4750 -0.2052 0.061 Uiso 1 1 calc R U . . .
H63C H 1.1665 0.4189 -0.1395 0.061 Uiso 1 1 calc R U . . .
C64 C 1.2103(10) 0.3904(9) -0.2359(9) 0.062(4) Uani 1 1 d . . . . .
N45 N 1.1380(17) 0.7670(18) -0.2535(18) 0.122(11) Uani 0.7 1 d . U P C 1
C65 C 1.1097(15) 0.7289(19) -0.1981(18) 0.085(9) Uani 0.7 1 d . U P C 1
C66 C 1.0803(9) 0.6830(9) -0.1456(9) 0.072(4) Uani 0.7 1 d . U P C 1
H66A H 1.0309 0.6832 -0.1514 0.108 Uiso 0.7 1 calc R U P C 1
H66B H 1.0773 0.6968 -0.0992 0.108 Uiso 0.7 1 calc R U P C 1
H66C H 1.1104 0.6342 -0.1465 0.108 Uiso 0.7 1 calc R U P C 1
O66 O 1.0803(9) 0.6830(9) -0.1456(9) 0.072(4) Uani 0.3 1 d . . P D 2
O50W O 1.121(3) 0.824(3) -0.172(2) 0.084(14) Uani 0.3 1 d . . P E 2
N46 N 0.6688(8) 0.6736(9) -0.1158(10) 0.045(4) Uani 0.7 1 d . . P F 1
C67 C 0.7241(9) 0.6808(9) -0.1079(9) 0.034(4) Uani 0.7 1 d . . P F 1
C68 C 0.7928(9) 0.6849(14) -0.0940(10) 0.108(8) Uani 0.7 1 d . . P F 1
O68 O 0.7928(9) 0.6849(14) -0.0940(10) 0.108(8) Uani 0.3 1 d . . P G 2
O1W O 1.5373(6) 0.4841(7) -0.3731(5) 0.061(3) Uani 1 1 d . . . . .
O2W O 0.6265(5) 1.0374(5) -0.0084(6) 0.047(2) Uani 1 1 d . . . . .
O3W O 0.9922(7) 0.8683(5) -0.5355(5) 0.059(3) Uani 1 1 d . . . . .
O4W O 1.5230(6) 0.6807(6) -0.0373(7) 0.062(3) Uani 1 1 d . . . . .
O5W O 1.5184(6) 0.8017(6) -0.1506(7) 0.067(3) Uani 1 1 d . . . . .
O6W O 1.3014(6) 0.3425(8) 0.5024(7) 0.076(4) Uani 1 1 d . . . . .
O7W O 0.5303(6) 1.0579(6) 0.1202(6) 0.061(3) Uani 1 1 d . . . . .
O8W O 0.8282(6) 0.5496(7) -0.5329(5) 0.058(3) Uani 1 1 d . . . . .
O9W O 0.6539(7) 0.8209(6) -0.2435(8) 0.075(4) Uani 1 1 d . . . . .
O10W O 1.5866(7) 0.3430(8) -0.3889(7) 0.085(4) Uani 1 1 d . . . . .
O11W O 0.5918(6) 0.9989(6) -0.1228(7) 0.064(3) Uani 1 1 d . . . . .
O12W O 1.5653(7) 0.6206(8) -0.4449(8) 0.087(4) Uani 1 1 d . . . . .
O13W O 0.8597(9) 0.9550(9) -0.5566(7) 0.107(6) Uani 1 1 d . . . . .
O14W O 1.3498(8) 0.2729(8) 0.6257(8) 0.095(5) Uani 1 1 d . . . . .
O15W O 1.1339(9) 0.8786(7) -0.5799(9) 0.101(5) Uani 1 1 d . . . . .
O16W O 0.6939(7) 0.8674(8) -0.1314(9) 0.093(5) Uani 1 1 d . . . . .
O17W O 1.1789(10) 0.9969(9) -0.3065(8) 0.109(6) Uani 1 1 d . . . . .
O18W O 0.9309(10) 1.0282(8) 0.1812(8) 0.102(5) Uani 1 1 d . . . . .
O19W O 0.7040(10) 0.9512(10) 0.2836(9) 0.118(6) Uani 1 1 d . . . . .
O20W O 0.5625(10) 1.0012(10) 0.2551(10) 0.120(6) Uani 1 1 d . . . . .
O21W O 0.6138(9) 1.1002(8) -0.2405(11) 0.116(6) Uani 1 1 d . . . . .
O22W O 0.7126(11) 0.7636(13) -0.4329(10) 0.144(8) Uani 1 1 d . . . . .
O23W O 1.2419(13) 0.8569(15) -0.3360(15) 0.204(13) Uani 1 1 d . . . . .
O24W O 1.4953(12) 0.2826(19) -0.4300(15) 0.215(14) Uani 1 1 d . . . . .
O25W O 1.0969(16) 0.7997(16) -0.3821(17) 0.249(17) Uani 1 1 d . U . . .
O26W O 0.6384(19) 0.9294(14) -0.3604(12) 0.162(13) Uani 0.75 1 d . . P . .
O27W O 0.8088(19) 1.0807(12) -0.5150(11) 0.230(16) Uani 1 1 d . U . . .
O28W O 1.4473(16) 0.7956(16) -0.2663(16) 0.209(12) Uiso 1 1 d . . . . .
O29W O 0.7336(13) 0.8978(16) -0.4944(13) 0.188(11) Uani 1 1 d . . . . .
O30W O 0.5577(18) 0.8182(18) -0.3948(18) 0.106(10) Uiso 0.5 1 d . . P . .
O31W O 1.516(2) 0.248(2) -0.558(2) 0.120(12) Uiso 0.5 1 d . . P . .
O32W O 0.647(2) 0.869(2) 0.404(2) 0.268(16) Uiso 1 1 d . . . . .
O33W O 1.380(5) 0.878(5) -0.392(5) 0.33(4) Uiso 0.5 1 d . . P . .
O34W O 0.522(2) 0.931(2) -0.503(2) 0.142(14) Uiso 0.5 1 d . . P . .
O35W O 0.546(2) 1.077(3) -0.3406(17) 0.29(2) Uani 1 1 d . . . . .
O37W O 1.574(3) 0.164(3) -0.477(3) 0.21(2) Uiso 0.5 1 d . . P . .
O38W O 0.650(4) 1.039(4) -0.438(4) 0.11(2) Uiso 0.25 1 d . . P . .

loop_
_atom_site_aniso_label
_atom_site_aniso_U_11
_atom_site_aniso_U_22
_atom_site_aniso_U_33
_atom_site_aniso_U_23
_atom_site_aniso_U_13
_atom_site_aniso_U_12
Mo1 0.0163(4) 0.0140(4) 0.0118(4) -0.0065(3) 0.0005(3) -0.0097(3)
Mo2 0.0173(4) 0.0131(4) 0.0104(4) -0.0051(3) -0.0035(3) -0.0068(3)
Mo3 0.0160(4) 0.0127(4) 0.0144(4) -0.0029(3) -0.0030(3) -0.0088(3)
Cu1 0.0181(6) 0.0149(6) 0.0288(7) -0.0080(5) -0.0005(5) -0.0076(5)
Cu2 0.0182(6) 0.0382(7) 0.0139(6) 0.0004(5) -0.0006(5) -0.0111(5)
Cu3 0.0171(6) 0.0374(7) 0.0178(6) -0.0024(5) -0.0026(5) -0.0127(5)
Cu4 0.0328(7) 0.0183(6) 0.0110(5) -0.0051(4) -0.0057(5) -0.0023(5)
Cu5 0.0475(8) 0.0160(6) 0.0121(6) -0.0038(5) -0.0065(5) -0.0096(5)
Cu6 0.0211(6) 0.0134(6) 0.0312(7) -0.0076(5) -0.0030(5) -0.0094(5)
Cu7 0.0110(8) 0.0130(8) 0.0163(9) -0.0065(6) -0.0041(6) -0.0032(6)
Cu7B 0.068(4) 0.035(3) 0.010(2) -0.0033(17) 0.001(2) -0.040(2)
N1 0.026(5) 0.024(5) 0.035(5) -0.010(4) -0.005(4) -0.006(4)
N2 0.027(5) 0.041(6) 0.018(5) -0.002(4) -0.006(4) -0.013(4)
N3 0.021(4) 0.031(5) 0.021(5) 0.002(4) 0.001(3) -0.012(4)
N4 0.036(6) 0.075(8) 0.028(5) -0.019(5) 0.002(4) -0.036(6)
N5 0.024(5) 0.045(6) 0.034(5) -0.012(5) 0.007(4) -0.009(4)
N6 0.083(9) 0.042(7) 0.036(6) 0.002(5) 0.004(6) -0.037(7)
N7 0.023(4) 0.025(5) 0.033(5) -0.013(4) 0.005(4) -0.010(4)
N8A 0.009(4) 0.017(6) 0.025(6) -0.012(5) -0.003(4) -0.004(4)
N8B 0.027(7) 0.029(17) 0.05(2) -0.015(15) -0.003(7) -0.019(7)
N9 0.021(4) 0.022(4) 0.036(5) -0.014(4) -0.003(4) -0.005(4)
N10 0.035(5) 0.017(4) 0.017(4) -0.007(3) -0.009(4) -0.004(4)
N11 0.047(6) 0.016(4) 0.023(5) -0.009(4) -0.006(4) -0.005(4)
N12 0.025(4) 0.013(4) 0.031(5) -0.009(3) -0.002(4) -0.009(3)
N13 0.047(6) 0.025(5) 0.031(5) -0.012(4) -0.015(4) 0.002(4)
N14 0.037(6) 0.036(6) 0.072(8) -0.033(6) 0.001(5) -0.018(5)
N15 0.035(5) 0.022(5) 0.038(6) -0.008(4) -0.013(4) -0.001(4)
N16 0.036(6) 0.062(7) 0.020(5) -0.019(5) 0.003(4) -0.002(5)
N17 0.050(6) 0.030(5) 0.013(4) -0.006(4) -0.011(4) -0.008(4)
N18 0.050(6) 0.023(5) 0.036(6) -0.013(4) -0.022(5) -0.004(4)
N19 0.079(9) 0.032(6) 0.057(7) -0.008(5) -0.052(7) -0.010(6)
N20 0.055(7) 0.035(6) 0.019(5) 0.008(4) -0.003(4) -0.026(5)
N21 0.030(6) 0.032(6) 0.150(15) 0.001(8) -0.036(8) -0.008(5)
N22 0.023(4) 0.042(5) 0.018(4) 0.000(4) -0.005(4) -0.019(4)
N23 0.036(5) 0.025(4) 0.018(4) -0.006(3) -0.010(4) -0.004(3)
N24 0.016(4) 0.045(6) 0.028(5) -0.002(4) -0.004(4) -0.013(4)
C1 0.026(5) 0.013(4) 0.016(5) -0.004(4) -0.007(4) -0.011(4)
C2 0.017(4) 0.024(5) 0.020(5) -0.004(4) -0.002(4) -0.008(4)
C3 0.016(4) 0.021(5) 0.017(5) -0.005(4) 0.002(4) -0.008(4)
C4 0.031(6) 0.043(7) 0.022(5) -0.011(5) -0.003(4) -0.021(5)
C5 0.022(5) 0.029(5) 0.023(5) -0.009(4) -0.010(4) -0.008(4)
C6 0.036(6) 0.025(6) 0.030(6) -0.009(5) 0.001(5) -0.017(5)
C7 0.025(5) 0.011(4) 0.030(6) -0.012(4) 0.009(4) -0.012(4)
C8 0.023(4) 0.041(6) 0.026(5) -0.017(5) 0.002(4) -0.019(4)
C9 0.028(5) 0.013(4) 0.019(5) -0.005(4) -0.007(4) -0.011(4)
C10 0.021(5) 0.016(5) 0.021(5) -0.005(4) 0.003(4) -0.006(4)
C11 0.033(6) 0.025(5) 0.015(5) -0.007(4) -0.005(4) 0.000(4)
C12 0.023(5) 0.015(4) 0.018(5) 0.000(4) -0.005(4) -0.012(4)
C13 0.028(5) 0.022(5) 0.012(4) -0.010(4) -0.004(4) -0.012(4)
C14 0.019(5) 0.023(5) 0.044(7) -0.016(5) -0.002(4) -0.013(4)
C15 0.022(5) 0.015(4) 0.022(5) -0.007(4) -0.004(4) -0.007(4)
C16 0.022(5) 0.036(6) 0.013(5) -0.006(4) -0.003(4) -0.007(4)
C17 0.032(5) 0.017(5) 0.015(5) -0.009(4) -0.005(4) -0.008(4)
C18 0.028(5) 0.012(4) 0.021(5) 0.001(4) -0.010(4) -0.011(4)
C19 0.045(7) 0.020(5) 0.027(6) -0.003(4) -0.022(5) -0.011(5)
C20 0.036(6) 0.026(5) 0.022(5) -0.010(4) -0.009(4) -0.011(5)
C21 0.019(5) 0.023(6) 0.071(9) -0.003(6) -0.012(6) -0.010(4)
C22 0.023(5) 0.026(5) 0.013(4) -0.009(4) -0.003(4) -0.008(4)
C23 0.028(5) 0.025(4) 0.003(4) -0.004(3) -0.005(3) -0.006(3)
C24 0.034(6) 0.020(5) 0.015(5) -0.007(4) -0.008(4) -0.012(4)
C25 0.038(7) 0.043(7) 0.053(8) -0.010(6) -0.022(6) -0.009(6)
C26 0.026(6) 0.033(6) 0.078(10) -0.017(7) -0.006(6) -0.021(5)
C27 0.054(8) 0.024(6) 0.039(7) 0.001(5) 0.002(6) -0.024(6)
C28 0.049(7) 0.017(5) 0.043(7) 0.000(5) 0.013(6) -0.021(5)
C29 0.046(7) 0.023(5) 0.028(6) -0.008(5) 0.002(5) -0.016(5)
C30 0.055(8) 0.036(7) 0.044(7) -0.024(6) -0.005(6) -0.020(6)
C31 0.023(5) 0.037(7) 0.045(7) 0.016(6) -0.010(5) -0.015(5)
C32 0.038(7) 0.042(7) 0.049(8) -0.004(6) -0.012(6) -0.021(6)
C33 0.040(7) 0.045(7) 0.038(7) -0.021(6) -0.008(5) -0.012(6)
C34 0.040(7) 0.061(9) 0.020(6) 0.011(6) -0.008(5) -0.021(6)
C35 0.037(7) 0.045(7) 0.030(6) 0.001(5) -0.013(5) -0.011(6)
C36 0.019(5) 0.043(7) 0.046(7) 0.007(6) -0.009(5) -0.015(5)
C37 0.033(7) 0.099(13) 0.052(9) -0.049(9) -0.007(6) 0.004(8)
C38 0.035(7) 0.114(14) 0.041(8) -0.042(9) 0.004(6) -0.020(8)
C39 0.055(9) 0.117(15) 0.030(7) 0.022(8) -0.026(7) -0.047(10)
C40 0.080(12) 0.086(13) 0.035(8) 0.022(9) -0.010(8) -0.006(11)
C41 0.073(12) 0.083(13) 0.057(10) 0.013(9) -0.022(9) -0.046(11)
C42 0.038(7) 0.089(12) 0.042(8) 0.001(8) -0.002(6) -0.044(8)
C43 0.069(10) 0.038(7) 0.040(7) -0.019(6) -0.009(7) -0.027(7)
C44 0.078(10) 0.034(7) 0.033(7) -0.012(6) -0.022(7) -0.006(7)
C45 0.047(7) 0.044(7) 0.025(6) -0.018(5) -0.007(5) 0.009(6)
C46 0.047(7) 0.038(7) 0.023(6) -0.016(5) 0.001(5) 0.006(6)
C47 0.053(8) 0.049(8) 0.021(6) -0.016(6) -0.011(5) 0.020(7)
C48 0.040(7) 0.064(9) 0.044(8) -0.036(7) -0.019(6) 0.002(6)
C49 0.092(13) 0.053(9) 0.046(9) -0.018(7) -0.039(9) 0.006(9)
C50 0.068(12) 0.120(19) 0.076(14) 0.040(13) -0.023(11) -0.016(13)
C51 0.105(14) 0.026(7) 0.043(8) -0.009(6) -0.006(9) 0.002(8)
C52 0.123(18) 0.036(9) 0.094(15) -0.021(9) -0.032(14) -0.008(10)
C53 0.128(18) 0.088(14) 0.048(10) 0.020(9) -0.029(11) -0.074(13)
C54 0.116(16) 0.056(10) 0.047(9) -0.011(8) 0.003(10) -0.044(11)
C55 0.023(6) 0.035(7) 0.108(13) -0.025(8) 0.014(7) -0.023(5)
C56 0.039(7) 0.051(8) 0.052(9) -0.002(7) 0.013(6) -0.020(7)
C57 0.044(8) 0.048(8) 0.059(9) -0.033(7) -0.005(7) -0.012(6)
C58 0.037(7) 0.031(7) 0.087(11) -0.035(7) -0.015(7) -0.007(5)
C59 0.036(7) 0.034(7) 0.064(9) 0.006(6) -0.021(7) -0.003(6)
C60 0.031(7) 0.028(7) 0.107(14) -0.004(8) -0.027(8) -0.002(5)
N25 0.036(5) 0.025(5) 0.036(6) -0.006(4) -0.008(4) -0.011(4)
N26 0.036(5) 0.022(5) 0.033(5) -0.012(4) 0.005(4) -0.009(4)
N27 0.029(5) 0.020(4) 0.034(5) -0.007(4) -0.006(4) -0.007(4)
N28 0.022(5) 0.046(6) 0.024(5) 0.003(4) 0.001(4) -0.005(4)
N29 0.023(4) 0.048(6) 0.018(4) 0.004(4) -0.001(4) -0.018(4)
N30 0.028(5) 0.046(6) 0.033(5) -0.011(5) -0.007(4) -0.011(4)
N31 0.029(5) 0.045(6) 0.038(6) -0.013(5) -0.007(4) -0.015(4)
N32 0.032(5) 0.077(8) 0.020(5) -0.011(5) -0.003(4) -0.021(5)
N33 0.053(7) 0.041(6) 0.048(7) -0.001(5) -0.014(6) -0.012(5)
N34 0.035(5) 0.051(7) 0.027(5) -0.014(5) -0.008(4) -0.006(5)
N35 0.049(6) 0.022(4) 0.015(4) -0.007(4) -0.011(4) 0.001(4)
N36 0.044(6) 0.026(5) 0.006(4) -0.007(3) 0.001(4) 0.000(4)
N37 0.095(9) 0.019(5) 0.005(4) -0.004(3) 0.000(5) -0.020(5)
N38 0.054(8) 0.072(9) 0.034(6) 0.023(6) -0.005(6) 0.002(7)
N39 0.109(11) 0.030(6) 0.039(7) -0.004(5) -0.028(7) -0.024(7)
N40 0.032(5) 0.019(5) 0.063(7) -0.006(5) -0.009(5) -0.012(4)
N41 0.039(6) 0.033(5) 0.030(5) 0.000(4) 0.010(4) -0.013(5)
N42 0.028(5) 0.013(4) 0.054(6) -0.006(4) -0.007(4) -0.011(4)
Cl1 0.0513(19) 0.0391(17) 0.0491(19) -0.0085(14) -0.0159(15) -0.0137(14)
O1A 0.077(9) 0.082(13) 0.089(10) -0.012(9) -0.005(8) -0.030(9)
O2A 0.102(14) 0.082(9) 0.127(15) -0.037(9) -0.001(11) -0.037(9)
O3A 0.074(7) 0.099(14) 0.123(18) 0.008(12) -0.027(8) -0.028(7)
O4A 0.114(16) 0.081(10) 0.094(11) 0.021(9) -0.023(11) -0.032(10)
O1B 0.079(10) 0.107(17) 0.081(8) -0.028(8) -0.018(7) -0.019(10)
O2B 0.091(12) 0.072(8) 0.115(17) -0.034(10) -0.044(12) 0.005(8)
O3B 0.074(10) 0.095(13) 0.097(12) -0.041(11) -0.028(8) -0.021(9)
O4B 0.074(8) 0.15(2) 0.119(15) -0.035(14) -0.042(9) -0.007(9)
N43 0.042(6) 0.036(5) 0.029(5) -0.011(4) -0.005(4) -0.014(5)
C61 0.025(5) 0.025(5) 0.019(5) -0.001(4) 0.004(4) -0.007(4)
C62 0.036(6) 0.021(5) 0.023(5) -0.005(4) -0.003(4) -0.011(4)
N44 0.090(13) 0.127(17) 0.079(12) -0.048(12) 0.014(10) -0.008(12)
C63 0.064(9) 0.032(7) 0.036(7) -0.009(5) -0.010(6) -0.026(6)
C64 0.069(11) 0.058(10) 0.054(10) -0.003(8) -0.012(9) -0.013(9)
N45 0.102(19) 0.12(2) 0.118(16) 0.014(15) -0.015(14) -0.020(17)
C65 0.050(13) 0.106(18) 0.093(14) 0.006(13) -0.036(11) -0.007(12)
C66 0.067(10) 0.081(11) 0.075(10) -0.029(8) -0.023(8) -0.007(8)
O66 0.067(10) 0.081(11) 0.075(10) -0.029(8) -0.023(8) -0.007(8)
O50W 0.11(4) 0.09(3) 0.06(3) -0.03(2) 0.02(2) -0.06(3)
N46 0.030(8) 0.044(9) 0.057(11) 0.004(8) -0.010(7) -0.012(7)
C67 0.030(9) 0.032(9) 0.034(9) -0.010(7) -0.002(7) 0.006(7)
C68 0.065(10) 0.22(2) 0.083(12) -0.112(15) 0.031(9) -0.071(13)
O68 0.065(10) 0.22(2) 0.083(12) -0.112(15) 0.031(9) -0.071(13)
O1W 0.044(6) 0.086(8) 0.039(6) -0.016(5) 0.011(4) -0.004(6)
O2W 0.038(5) 0.032(5) 0.073(7) -0.010(5) -0.020(5) -0.003(4)
O3W 0.109(9) 0.030(5) 0.037(5) 0.003(4) -0.014(6) -0.020(5)
O4W 0.049(6) 0.066(7) 0.088(9) -0.034(6) -0.007(6) -0.030(5)
O5W 0.064(7) 0.048(6) 0.085(9) -0.028(6) 0.004(6) -0.008(5)
O6W 0.041(6) 0.106(10) 0.076(8) -0.006(7) -0.008(6) -0.020(6)
O7W 0.064(7) 0.045(6) 0.077(8) -0.027(6) -0.022(6) 0.007(5)
O8W 0.062(7) 0.089(8) 0.044(6) -0.022(6) -0.019(5) -0.034(6)
O9W 0.063(8) 0.053(7) 0.099(10) -0.017(7) -0.003(7) -0.005(6)
O10W 0.072(8) 0.107(11) 0.064(8) 0.015(7) -0.003(7) -0.034(8)
O11W 0.052(6) 0.064(7) 0.086(9) -0.027(6) -0.015(6) -0.014(6)
O12W 0.055(7) 0.101(11) 0.101(11) -0.021(9) 0.004(7) -0.023(7)
O13W 0.134(13) 0.112(12) 0.044(7) -0.024(7) -0.018(8) 0.042(10)
O14W 0.096(11) 0.092(11) 0.088(10) -0.010(8) -0.021(9) -0.002(9)
O15W 0.115(12) 0.057(8) 0.110(12) -0.007(8) -0.009(10) -0.001(8)
O16W 0.062(8) 0.085(10) 0.124(13) -0.026(9) 0.002(8) -0.015(7)
O17W 0.147(15) 0.106(12) 0.080(10) -0.040(9) -0.038(10) 0.000(11)
O18W 0.164(15) 0.083(10) 0.083(10) -0.042(8) -0.056(10) -0.016(10)
O19W 0.117(13) 0.136(15) 0.102(12) -0.073(11) -0.014(10) 0.014(11)
O20W 0.125(14) 0.124(14) 0.114(14) -0.051(11) -0.039(11) 0.010(11)
O21W 0.100(12) 0.070(10) 0.182(18) -0.010(11) -0.027(12) -0.040(9)
O22W 0.147(17) 0.21(2) 0.094(13) -0.064(14) -0.059(12) -0.006(15)
O23W 0.15(2) 0.24(3) 0.25(3) -0.17(2) 0.088(19) -0.10(2)
O24W 0.115(17) 0.39(4) 0.21(3) -0.16(3) -0.013(17) -0.10(2)
O25W 0.21(3) 0.18(3) 0.23(3) -0.01(2) 0.07(2) 0.05(2)
O26W 0.26(4) 0.12(2) 0.062(14) -0.018(13) -0.033(18) 0.04(2)
O27W 0.38(4) 0.128(17) 0.101(15) -0.036(13) -0.06(2) 0.12(2)
O29W 0.138(19) 0.26(3) 0.132(19) -0.047(19) 0.006(15) 0.000(19)
O35W 0.27(4) 0.46(6) 0.16(3) -0.12(3) 0.01(3) -0.13(4)

loop_
_atom_type_symbol
_atom_type_description
_atom_type_scat_dispersion_real
_atom_type_scat_dispersion_imag
_atom_type_scat_source
C C 0.0033 0.0016 'International Tables Vol C Tables 4.2.6.8 and 6.1.1.4'
H H 0.0000 0.0000 'International Tables Vol C Tables 4.2.6.8 and 6.1.1.4'
Cu Cu 0.3201 1.2651 'International Tables Vol C Tables 4.2.6.8 and 6.1.1.4'
Mo Mo -1.6832 0.6857 'International Tables Vol C Tables 4.2.6.8 and 6.1.1.4'
N N 0.0061 0.0033 'International Tables Vol C Tables 4.2.6.8 and 6.1.1.4'
O O 0.0106 0.0060 'International Tables Vol C Tables 4.2.6.8 and 6.1.1.4'
Cl Cl 0.1484 0.1585 'International Tables Vol C Tables 4.2.6.8 and 6.1.1.4'

loop_
_geom_angle_atom_site_label_1
_geom_angle_atom_site_label_2
_geom_angle_atom_site_label_3
_geom_angle
_geom_angle_site_symmetry_1
_geom_angle_site_symmetry_3
C1 Mo1 C3 97.9(4) . .
C1 Mo1 C2 76.8(4) . .
C3 Mo1 C2 147.0(4) . .
C1 Mo1 C7 145.3(4) . .
C3 Mo1 C7 92.6(4) . .
C2 Mo1 C7 76.5(4) . .
C1 Mo1 C5 143.7(4) . .
C3 Mo1 C5 73.6(4) . .
C2 Mo1 C5 128.8(4) . .
C7 Mo1 C5 71.0(4) . .
C1 Mo1 C6 70.4(4) . .
C3 Mo1 C6 76.0(4) . .
C2 Mo1 C6 129.6(4) . .
C7 Mo1 C6 144.3(4) . .
C5 Mo1 C6 73.3(4) . .
C1 Mo1 C4 90.5(4) . .
C3 Mo1 C4 143.6(4) . .
C2 Mo1 C4 69.4(4) . .
C7 Mo1 C4 100.4(4) . .
C5 Mo1 C4 78.7(4) . .
C6 Mo1 C4 73.6(4) . .
C1 Mo1 C8 76.0(4) . .
C3 Mo1 C8 72.4(4) . .
C2 Mo1 C8 74.7(4) . .
C7 Mo1 C8 75.8(4) . .
C5 Mo1 C8 130.7(4) . .
C6 Mo1 C8 129.5(5) . .
C4 Mo1 C8 143.7(4) . .
C12 Mo2 C10 95.7(4) . .
C12 Mo2 C14 143.7(4) . .
C10 Mo2 C14 93.3(4) . .
C12 Mo2 C9 147.4(4) . .
C10 Mo2 C9 76.9(4) . .
C14 Mo2 C9 68.9(4) . .
C12 Mo2 C16 76.6(4) . .
C10 Mo2 C16 69.1(4) . .
C14 Mo2 C16 74.0(4) . .
C9 Mo2 C16 127.2(4) . .
C12 Mo2 C15 73.2(4) . .
C10 Mo2 C15 142.2(4) . .
C14 Mo2 C15 78.2(4) . .
C9 Mo2 C15 130.7(4) . .
C16 Mo2 C15 73.2(4) . .
C12 Mo2 C13 71.4(4) . .
C10 Mo2 C13 76.4(4) . .
C14 Mo2 C13 144.8(4) . .
C9 Mo2 C13 76.0(4) . .
C16 Mo2 C13 129.6(4) . .
C15 Mo2 C13 129.5(4) . .
C12 Mo2 C11 95.6(4) . .
C10 Mo2 C11 146.2(4) . .
C14 Mo2 C11 96.2(4) . .
C9 Mo2 C11 76.4(4) . .
C16 Mo2 C11 144.7(4) . .
C15 Mo2 C11 71.6(4) . .
C13 Mo2 C11 77.3(4) . .
C22 Mo3 C24 144.3(4) . .
C22 Mo3 C19 82.9(4) . .
C24 Mo3 C19 106.9(4) . .
C22 Mo3 C17 106.5(4) . .
C24 Mo3 C17 86.3(4) . .
C19 Mo3 C17 143.3(4) . .
C22 Mo3 C21 69.5(4) . .
C24 Mo3 C21 145.7(4) . .
C19 Mo3 C21 76.8(5) . .
C17 Mo3 C21 73.8(4) . .
C22 Mo3 C18 73.3(4) . .
C24 Mo3 C18 79.7(4) . .
C19 Mo3 C18 143.1(4) . .
C17 Mo3 C18 72.0(4) . .
C21 Mo3 C18 118.4(5) . .
C22 Mo3 C23 78.0(4) . .
C24 Mo3 C23 73.4(4) . .
C19 Mo3 C23 70.9(4) . .
C17 Mo3 C23 145.3(4) . .
C21 Mo3 C23 136.4(4) . .
C18 Mo3 C23 76.8(3) . .
C22 Mo3 C20 143.3(4) . .
C24 Mo3 C20 71.8(4) . .
C19 Mo3 C20 76.8(4) . .
C17 Mo3 C20 75.2(4) . .
C21 Mo3 C20 76.2(5) . .
C18 Mo3 C20 137.4(4) . .
C23 Mo3 C20 122.0(4) . .
N9 Cu1 N1 92.7(4) . .
N9 Cu1 N27 92.9(4) . .
N1 Cu1 N27 171.6(4) . .
N9 Cu1 N26 163.7(4) . .
N1 Cu1 N26 88.6(4) . .
N27 Cu1 N26 84.3(4) . .
N9 Cu1 N25 112.4(4) . .
N1 Cu1 N25 100.9(4) . .
N27 Cu1 N25 82.8(4) . .
N26 Cu1 N25 83.3(4) . .
N2 Cu2 N22 92.9(4) . 2_765
N2 Cu2 N28 93.8(4) . .
N22 Cu2 N28 171.2(4) 2_765 .
N2 Cu2 N29 163.6(4) . .
N22 Cu2 N29 88.6(4) 2_765 .
N28 Cu2 N29 83.3(4) . .
N2 Cu2 N30 111.4(4) . .
N22 Cu2 N30 99.6(4) 2_765 .
N28 Cu2 N30 83.2(4) . .
N29 Cu2 N30 84.4(4) . .
N24 Cu3 N3 93.1(4) . .
N24 Cu3 N32 91.4(4) . .
N3 Cu3 N32 167.7(5) . .
N24 Cu3 N31 171.2(4) . .
N3 Cu3 N31 90.4(4) . .
N32 Cu3 N31 83.7(4) . .
N24 Cu3 N33 102.9(4) . .
N3 Cu3 N33 106.0(4) . .
N32 Cu3 N33 84.0(5) . .
N31 Cu3 N33 83.9(4) . .
N10 Cu4 N23 94.7(3) . 2_765
N10 Cu4 N36 169.4(4) . .
N23 Cu4 N36 90.6(4) 2_765 .
N10 Cu4 N35 88.3(3) . .
N23 Cu4 N35 164.0(4) 2_765 .
N36 Cu4 N35 84.1(3) . .
N10 Cu4 N34 101.9(4) . .
N23 Cu4 N34 110.9(4) 2_765 .
N36 Cu4 N34 84.6(4) . .
N35 Cu4 N34 83.7(4) . .
N17 Cu5 N11 93.5(4) . .
N17 Cu5 N37 89.1(4) . .
N11 Cu5 N37 176.5(4) . .
N17 Cu5 N39 159.0(5) . .
N11 Cu5 N39 93.2(4) . .
N37 Cu5 N39 83.6(4) . .
N17 Cu5 N38 115.2(5) . .
N11 Cu5 N38 98.9(4) . .
N37 Cu5 N38 82.0(5) . .
N39 Cu5 N38 83.4(6) . .
N7 Cu6 N12 94.2(4) 2_765 .
N7 Cu6 N40 91.2(4) 2_765 .
N12 Cu6 N40 171.6(4) . .
N7 Cu6 N42 168.3(4) 2_765 .
N12 Cu6 N42 89.9(4) . .
N40 Cu6 N42 83.6(4) . .
N7 Cu6 N41 105.4(4) 2_765 .
N12 Cu6 N41 101.5(4) . .
N40 Cu6 N41 83.2(4) . .
N42 Cu6 N41 84.4(4) . .
Cu7B Cu7 N8A 155.0(4) . 2_765
Cu7B Cu7 N13 67.5(3) . .
N8A Cu7 N13 122.1(5) 2_765 .
Cu7B Cu7 N18 64.2(3) . .
N8A Cu7 N18 123.4(5) 2_765 .
N13 Cu7 N18 109.8(4) . .
Cu7B Cu7 N8B 136.7(10) . 2_765
N13 Cu7 N8B 123.6(9) . 2_765
N18 Cu7 N8B 126.6(9) . 2_765
Cu7B Cu7 Cu7B 90.48(17) . 2_765
N8A Cu7 Cu7B 64.6(4) 2_765 2_765
N13 Cu7 Cu7B 116.3(3) . 2_765
N18 Cu7 Cu7B 111.9(3) . 2_765
N8B Cu7 Cu7B 46.2(10) 2_765 2_765
Cu7 Cu7B N8B 150.6(11) . .
Cu7 Cu7B N18 63.0(4) . .
N8B Cu7B N18 122.9(11) . .
Cu7 Cu7B N13 60.3(3) . .
N8B Cu7B N13 131.6(11) . .
N18 Cu7B N13 104.2(5) . .
Cu7 Cu7B N8A 135.7(4) . .
N18 Cu7B N8A 125.4(5) . .
N13 Cu7B N8A 130.0(4) . .
Cu7 Cu7B Cu7 89.52(17) . 2_765
N8B Cu7B Cu7 61.2(11) . 2_765
N18 Cu7B Cu7 111.2(3) . 2_765
N13 Cu7B Cu7 114.1(3) . 2_765
N8A Cu7B Cu7 46.2(3) . 2_765
C1 N1 Cu1 160.0(9) . .
C2 N2 Cu2 177.1(10) . .
C3 N3 Cu3 163.7(8) . .
C7 N7 Cu6 172.3(9) . 2_765
C8 N8A Cu7 169.7(13) . 2_765
C8 N8A Cu7B 121.0(11) . .
Cu7 N8A Cu7B 69.3(4) 2_765 .
C8 N8B Cu7B 170(3) . .
C8 N8B Cu7 115(2) . 2_765
Cu7B N8B Cu7 72.5(10) . 2_765
C9 N9 Cu1 177.0(8) . .
C10 N10 Cu4 160.0(8) . .
C11 N11 Cu5 171.7(10) . .
C12 N12 Cu6 162.2(8) . .
C13 N13 Cu7 155.6(10) . .
C13 N13 Cu7B 148.0(10) . .
Cu7 N13 Cu7B 52.2(3) . .
C17 N17 Cu5 165.1(9) . .
C18 N18 Cu7 151.3(9) . .
C18 N18 Cu7B 145.6(9) . .
Cu7 N18 Cu7B 52.8(3) . .
C22 N22 Cu2 157.5(9) . 2_765
C23 N23 Cu4 175.6(8) . 2_765
C24 N24 Cu3 176.3(10) . .
N1 C1 Mo1 176.4(9) . .
N2 C2 Mo1 176.6(9) . .
N3 C3 Mo1 172.5(8) . .
N4 C4 Mo1 174.8(11) . .
N5 C5 Mo1 174.9(9) . .
N6 C6 Mo1 177.6(11) . .
N7 C7 Mo1 177.0(10) . .
N8A C8 Mo1 172.1(12) . .
N8B C8 Mo1 151.7(19) . .
N9 C9 Mo2 175.9(8) . .
N10 C10 Mo2 177.2(9) . .
N11 C11 Mo2 177.4(10) . .
N12 C12 Mo2 174.7(9) . .
N13 C13 Mo2 176.5(9) . .
N14 C14 Mo2 176.0(11) . .
N15 C15 Mo2 174.8(9) . .
N16 C16 Mo2 178.1(10) . .
N17 C17 Mo3 173.8(9) . .
N18 C18 Mo3 175.0(9) . .
N19 C19 Mo3 177.1(12) . .
N20 C20 Mo3 174.3(10) . .
N21 C21 Mo3 177.2(12) . .
N22 C22 Mo3 176.1(9) . .
N23 C23 Mo3 176.9(8) . .
N24 C24 Mo3 177.7(9) . .
N25 C25 C26 111.4(11) . .
N25 C25 H25A 109.3 . .
C26 C25 H25A 109.3 . .
N25 C25 H25B 109.3 . .
C26 C25 H25B 109.3 . .
H25A C25 H25B 108.0 . .
C25 C26 N26 113.0(9) . .
C25 C26 H26A 109.0 . .
N26 C26 H26A 109.0 . .
C25 C26 H26B 109.0 . .
N26 C26 H26B 109.0 . .
H26A C26 H26B 107.8 . .
N26 C27 C28 109.7(10) . .
N26 C27 H27A 109.7 . .
C28 C27 H27A 109.7 . .
N26 C27 H27B 109.7 . .
C28 C27 H27B 109.7 . .
H27A C27 H27B 108.2 . .
C27 C28 N27 110.2(9) . .
C27 C28 H28A 109.6 . .
N27 C28 H28A 109.6 . .
C27 C28 H28B 109.6 . .
N27 C28 H28B 109.6 . .
H28A C28 H28B 108.1 . .
N27 C29 C30 109.8(10) . .
N27 C29 H29A 109.7 . .
C30 C29 H29A 109.7 . .
N27 C29 H29B 109.7 . .
C30 C29 H29B 109.7 . .
H29A C29 H29B 108.2 . .
N25 C30 C29 110.4(10) . .
N25 C30 H30A 109.6 . .
C29 C30 H30A 109.6 . .
N25 C30 H30B 109.6 . .
C29 C30 H30B 109.6 . .
H30A C30 H30B 108.1 . .
C32 C31 N28 109.7(9) . .
C32 C31 H31A 109.7 . .
N28 C31 H31A 109.7 . .
C32 C31 H31B 109.7 . .
N28 C31 H31B 109.7 . .
H31A C31 H31B 108.2 . .
N30 C32 C31 111.1(10) . .
N30 C32 H32A 109.4 . .
C31 C32 H32A 109.4 . .
N30 C32 H32B 109.4 . .
C31 C32 H32B 109.4 . .
H32A C32 H32B 108.0 . .
N30 C33 C34 110.8(10) . .
N30 C33 H33A 109.5 . .
C34 C33 H33A 109.5 . .
N30 C33 H33B 109.5 . .
C34 C33 H33B 109.5 . .
H33A C33 H33B 108.1 . .
N29 C34 C33 112.7(9) . .
N29 C34 H34A 109.1 . .
C33 C34 H34A 109.1 . .
N29 C34 H34B 109.1 . .
C33 C34 H34B 109.1 . .
H34A C34 H34B 107.8 . .
N29 C35 C36 108.9(10) . .
N29 C35 H35A 109.9 . .
C36 C35 H35A 109.9 . .
N29 C35 H35B 109.9 . .
C36 C35 H35B 109.9 . .
H35A C35 H35B 108.3 . .
N28 C36 C35 109.8(9) . .
N28 C36 H36A 109.7 . .
C35 C36 H36A 109.7 . .
N28 C36 H36B 109.7 . .
C35 C36 H36B 109.7 . .
H36A C36 H36B 108.2 . .
N31 C37 C38 111.2(13) . .
N31 C37 H37A 109.4 . .
C38 C37 H37A 109.4 . .
N31 C37 H37B 109.4 . .
C38 C37 H37B 109.4 . .
H37A C37 H37B 108.0 . .
N32 C38 C37 111.0(11) . .
N32 C38 H38A 109.4 . .
C37 C38 H38A 109.4 . .
N32 C38 H38B 109.4 . .
C37 C38 H38B 109.4 . .
H38A C38 H38B 108.0 . .
C40 C39 N32 111.6(12) . .
C40 C39 H39A 109.3 . .
N32 C39 H39A 109.3 . .
C40 C39 H39B 109.3 . .
N32 C39 H39B 109.3 . .
H39A C39 H39B 108.0 . .
C39 C40 N33 114.0(13) . .
C39 C40 H40A 108.8 . .
N33 C40 H40A 108.8 . .
C39 C40 H40B 108.8 . .
N33 C40 H40B 108.8 . .
H40A C40 H40B 107.7 . .
C42 C41 N33 114.0(15) . .
C42 C41 H41A 108.8 . .
N33 C41 H41A 108.8 . .
C42 C41 H41B 108.8 . .
N33 C41 H41B 108.8 . .
H41A C41 H41B 107.7 . .
C41 C42 N31 114.3(12) . .
C41 C42 H42A 108.7 . .
N31 C42 H42A 108.7 . .
C41 C42 H42B 108.7 . .
N31 C42 H42B 108.7 . .
H42A C42 H42B 107.6 . .
N34 C43 C44 111.4(11) . .
N34 C43 H43A 109.3 . .
C44 C43 H43A 109.3 . .
N34 C43 H43B 109.3 . .
C44 C43 H43B 109.3 . .
H43A C43 H43B 108.0 . .
N35 C44 C43 113.6(10) . .
N35 C44 H44A 108.9 . .
C43 C44 H44A 108.9 . .
N35 C44 H44B 108.9 . .
C43 C44 H44B 108.9 . .
H44A C44 H44B 107.7 . .
N35 C45 C46 110.6(10) . .
N35 C45 H45A 109.5 . .
C46 C45 H45A 109.5 . .
N35 C45 H45B 109.5 . .
C46 C45 H45B 109.5 . .
H45A C45 H45B 108.1 . .
C45 C46 N36 109.7(9) . .
C45 C46 H46A 109.7 . .
N36 C46 H46A 109.7 . .
C45 C46 H46B 109.7 . .
N36 C46 H46B 109.7 . .
H46A C46 H46B 108.2 . .
N36 C47 C48 112.6(10) . .
N36 C47 H47A 109.1 . .
C48 C47 H47A 109.1 . .
N36 C47 H47B 109.1 . .
C48 C47 H47B 109.1 . .
H47A C47 H47B 107.8 . .
N34 C48 C47 109.9(10) . .
N34 C48 H48A 109.7 . .
C47 C48 H48A 109.7 . .
N34 C48 H48B 109.7 . .
C47 C48 H48B 109.7 . .
H48A C48 H48B 108.2 . .
C50 C49 N37 114.6(14) . .
C50 C49 H49A 108.6 . .
N37 C49 H49A 108.6 . .
C50 C49 H49B 108.6 . .
N37 C49 H49B 108.6 . .
H49A C49 H49B 107.6 . .
C49 C50 N38 110.6(15) . .
C49 C50 H50A 109.5 . .
N38 C50 H50A 109.5 . .
C49 C50 H50B 109.5 . .
N38 C50 H50B 109.5 . .
H50A C50 H50B 108.1 . .
C52 C51 N38 112.3(14) . .
C52 C51 H51A 109.1 . .
N38 C51 H51A 109.1 . .
C52 C51 H51B 109.1 . .
N38 C51 H51B 109.1 . .
H51A C51 H51B 107.9 . .
C51 C52 N39 115.4(15) . .
C51 C52 H52A 108.4 . .
N39 C52 H52A 108.4 . .
C51 C52 H52B 108.4 . .
N39 C52 H52B 108.4 . .
H52A C52 H52B 107.5 . .
C54 C53 N39 111.3(15) . .
C54 C53 H53A 109.4 . .
N39 C53 H53A 109.4 . .
C54 C53 H53B 109.4 . .
N39 C53 H53B 109.4 . .
H53A C53 H53B 108.0 . .
N37 C54 C53 112.7(14) . .
N37 C54 H54A 109.1 . .
C53 C54 H54A 109.1 . .
N37 C54 H54B 109.1 . .
C53 C54 H54B 109.1 . .
H54A C54 H54B 107.8 . .
N40 C55 C56 111.3(10) . .
N40 C55 H55A 109.4 . .
C56 C55 H55A 109.4 . .
N40 C55 H55B 109.4 . .
C56 C55 H55B 109.4 . .
H55A C55 H55B 108.0 . .
N41 C56 C55 110.6(11) . .
N41 C56 H56A 109.5 . .
C55 C56 H56A 109.5 . .
N41 C56 H56B 109.5 . .
C55 C56 H56B 109.5 . .
H56A C56 H56B 108.1 . .
N41 C57 C58 111.2(11) . .
N41 C57 H57A 109.4 . .
C58 C57 H57A 109.4 . .
N41 C57 H57B 109.4 . .
C58 C57 H57B 109.4 . .
H57A C57 H57B 108.0 . .
C57 C58 N42 113.5(10) . .
C57 C58 H58A 108.9 . .
N42 C58 H58A 108.9 . .
C57 C58 H58B 108.9 . .
N42 C58 H58B 108.9 . .
H58A C58 H58B 107.7 . .
N42 C59 C60 109.9(11) . .
N42 C59 H59A 109.7 . .
C60 C59 H59A 109.7 . .
N42 C59 H59B 109.7 . .
C60 C59 H59B 109.7 . .
H59A C59 H59B 108.2 . .
C59 C60 N40 108.2(10) . .
C59 C60 H60A 110.1 . .
N40 C60 H60A 110.1 . .
C59 C60 H60B 110.1 . .
N40 C60 H60B 110.1 . .
H60A C60 H60B 108.4 . .
C25 N25 C30 114.8(10) . .
C25 N25 Cu1 102.2(7) . .
C30 N25 Cu1 106.8(8) . .
C25 N25 H25 110.9 . .
C30 N25 H25 110.9 . .
Cu1 N25 H25 110.9 . .
C27 N26 C26 114.5(10) . .
C27 N26 Cu1 105.2(7) . .
C26 N26 Cu1 110.1(7) . .
C27 N26 H26 108.9 . .
C26 N26 H26 108.9 . .
Cu1 N26 H26 108.9 . .
C29 N27 C28 115.0(9) . .
C29 N27 Cu1 105.2(7) . .
C28 N27 Cu1 109.8(7) . .
C29 N27 H27 108.9 . .
C28 N27 H27 108.9 . .
Cu1 N27 H27 108.9 . .
C36 N28 C31 114.3(10) . .
C36 N28 Cu2 111.5(7) . .
C31 N28 Cu2 104.8(7) . .
C36 N28 H28 108.7 . .
C31 N28 H28 108.7 . .
Cu2 N28 H28 108.7 . .
C35 N29 C34 112.6(9) . .
C35 N29 Cu2 105.3(7) . .
C34 N29 Cu2 110.7(7) . .
C35 N29 H29 109.4 . .
C34 N29 H29 109.4 . .
Cu2 N29 H29 109.4 . .
C33 N30 C32 115.0(10) . .
C33 N30 Cu2 102.1(7) . .
C32 N30 Cu2 107.4(8) . .
C33 N30 H30 110.6 . .
C32 N30 H30 110.6 . .
Cu2 N30 H30 110.6 . .
C37 N31 C42 115.7(12) . .
C37 N31 Cu3 105.8(8) . .
C42 N31 Cu3 110.1(9) . .
C37 N31 H31 108.3 . .
C42 N31 H31 108.3 . .
Cu3 N31 H31 108.3 . .
C38 N32 C39 115.2(12) . .
C38 N32 Cu3 111.1(8) . .
C39 N32 Cu3 104.4(9) . .
C38 N32 H32 108.6 . .
C39 N32 H32 108.6 . .
Cu3 N32 H32 108.6 . .
C40 N33 C41 116.1(14) . .
C40 N33 Cu3 105.8(10) . .
C41 N33 Cu3 99.6(9) . .
C40 N33 H33 111.5 . .
C41 N33 H33 111.5 . .
Cu3 N33 H33 111.5 . .
C43 N34 C48 115.7(10) . .
C43 N34 Cu4 101.7(8) . .
C48 N34 Cu4 106.8(8) . .
C43 N34 H34 110.7 . .
C48 N34 H34 110.7 . .
Cu4 N34 H34 110.7 . .
C45 N35 C44 113.8(9) . .
C45 N35 Cu4 104.3(7) . .
C44 N35 Cu4 109.6(8) . .
C45 N35 H35 109.7 . .
C44 N35 H35 109.7 . .
Cu4 N35 H35 109.7 . .
C47 N36 C46 112.9(9) . .
C47 N36 Cu4 103.7(7) . .
C46 N36 Cu4 111.0(7) . .
C47 N36 H36 109.7 . .
C46 N36 H36 109.7 . .
Cu4 N36 H36 109.7 . .
C54 N37 C49 111.7(13) . .
C54 N37 Cu5 110.6(9) . .
C49 N37 Cu5 105.0(9) . .
C54 N37 H37 109.8 . .
C49 N37 H37 109.8 . .
Cu5 N37 H37 109.8 . .
C50 N38 C51 113.4(15) . .
C50 N38 Cu5 109.8(11) . .
C51 N38 Cu5 98.5(10) . .
C50 N38 H38 111.5 . .
C51 N38 H38 111.5 . .
Cu5 N38 H38 111.5 . .
C52 N39 C53 113.0(15) . .
C52 N39 Cu5 111.2(12) . .
C53 N39 Cu5 104.8(10) . .
C52 N39 H39 109.2 . .
C53 N39 H39 109.2 . .
Cu5 N39 H39 109.2 . .
C55 N40 C60 112.5(11) . .
C55 N40 Cu6 105.2(8) . .
C60 N40 Cu6 111.2(7) . .
C55 N40 H40 109.3 . .
C60 N40 H40 109.3 . .
Cu6 N40 H40 109.3 . .
C56 N41 C57 116.7(11) . .
C56 N41 Cu6 107.9(9) . .
C57 N41 Cu6 101.1(7) . .
C56 N41 H41 110.2 . .
C57 N41 H41 110.2 . .
Cu6 N41 H41 110.2 . .
C59 N42 C58 113.3(10) . .
C59 N42 Cu6 106.0(7) . .
C58 N42 Cu6 109.1(8) . .
C59 N42 H42 109.4 . .
C58 N42 H42 109.4 . .
Cu6 N42 H42 109.4 . .
O4A Cl1 O1A 128.5(19) . .
O4A Cl1 O3A 105.1(19) . .
O1A Cl1 O3A 122(2) . .
O2B Cl1 O3B 103.0(18) . .
O4A Cl1 O2A 117(2) . .
O1A Cl1 O2A 80.0(18) . .
O3A Cl1 O2A 94(2) . .
O2B Cl1 O4B 128(2) . .
O3B Cl1 O4B 126.6(19) . .
O2B Cl1 O1B 108.5(19) . .
O3B Cl1 O1B 63.4(16) . .
O4B Cl1 O1B 83.7(18) . .
Cl1 O1A O2A 50.6(14) . .
Cl1 O2A O1A 49.4(13) . .
Cl1 O1B O3B 55.2(15) . .
Cl1 O3B O1B 61.3(16) . .
N43 C61 C62 179.5(13) . .
C61 C62 H62A 109.5 . .
C61 C62 H62B 109.5 . .
H62A C62 H62B 109.5 . .
C61 C62 H62C 109.5 . .
H62A C62 H62C 109.5 . .
H62B C62 H62C 109.5 . .
C64 C63 H63A 109.5 . .
C64 C63 H63B 109.5 . .
H63A C63 H63B 109.5 . .
C64 C63 H63C 109.5 . .
H63A C63 H63C 109.5 . .
H63B C63 H63C 109.5 . .
N44 C64 C63 178(2) . .
N45 C65 C66 172(4) . .
C65 C66 H66A 109.5 . .
C65 C66 H66B 109.5 . .
H66A C66 H66B 109.5 . .
C65 C66 H66C 109.5 . .
H66A C66 H66C 109.5 . .
H66B C66 H66C 109.5 . .
N46 C67 C68 176(2) . .

loop_
_geom_bond_atom_site_label_1
_geom_bond_atom_site_label_2
_geom_bond_distance
_geom_bond_site_symmetry_2
Mo1 C1 2.125(9) .
Mo1 C3 2.142(10) .
Mo1 C2 2.144(10) .
Mo1 C7 2.146(9) .
Mo1 C5 2.156(10) .
Mo1 C6 2.163(11) .
Mo1 C4 2.171(11) .
Mo1 C8 2.189(10) .
Mo2 C12 2.137(9) .
Mo2 C10 2.139(10) .
Mo2 C14 2.148(10) .
Mo2 C9 2.154(10) .
Mo2 C16 2.154(10) .
Mo2 C15 2.169(10) .
Mo2 C13 2.178(9) .
Mo2 C11 2.179(10) .
Mo3 C22 2.115(10) .
Mo3 C24 2.124(11) .
Mo3 C19 2.142(10) .
Mo3 C17 2.145(9) .
Mo3 C21 2.149(11) .
Mo3 C18 2.149(10) .
Mo3 C23 2.158(10) .
Mo3 C20 2.170(11) .
Cu1 N9 1.963(9) .
Cu1 N1 1.972(9) .
Cu1 N27 2.024(9) .
Cu1 N26 2.036(9) .
Cu1 N25 2.180(10) .
Cu2 N2 1.952(9) .
Cu2 N22 1.954(9) 2_765
Cu2 N28 2.021(9) .
Cu2 N29 2.033(9) .
Cu2 N30 2.197(10) .
Cu3 N24 1.947(9) .
Cu3 N3 1.979(9) .
Cu3 N32 2.009(10) .
Cu3 N31 2.020(10) .
Cu3 N33 2.180(12) .
Cu4 N10 1.944(8) .
Cu4 N23 1.969(9) 2_765
Cu4 N36 2.014(8) .
Cu4 N35 2.061(9) .
Cu4 N34 2.204(11) .
Cu5 N17 1.941(9) .
Cu5 N11 1.948(9) .
Cu5 N37 2.036(9) .
Cu5 N39 2.054(11) .
Cu5 N38 2.148(12) .
Cu6 N7 1.940(9) 2_765
Cu6 N12 1.965(9) .
Cu6 N40 2.023(10) .
Cu6 N42 2.032(9) .
Cu6 N41 2.187(10) .
Cu7 Cu7B 1.798(5) .
Cu7 N8A 1.935(12) 2_765
Cu7 N13 1.978(10) .
Cu7 N18 2.010(10) .
Cu7 N8B 2.31(3) 2_765
Cu7 Cu7B 2.509(5) 2_765
Cu7B N8B 1.90(4) .
Cu7B N18 2.031(10) .
Cu7B N13 2.102(11) .
Cu7B N8A 2.422(14) .
Cu7B Cu7 2.509(5) 2_765
N1 C1 1.139(13) .
N2 C2 1.150(13) .
N3 C3 1.137(13) .
N4 C4 1.154(14) .
N5 C5 1.153(14) .
N6 C6 1.144(15) .
N7 C7 1.141(13) .
N7 Cu6 1.940(9) 2_765
N8A C8 1.159(16) .
N8A Cu7 1.935(12) 2_765
N8B C8 1.29(4) .
N8B Cu7 2.31(3) 2_765
N9 C9 1.151(13) .
N10 C10 1.140(13) .
N11 C11 1.112(13) .
N12 C12 1.162(12) .
N13 C13 1.134(13) .
N14 C14 1.169(14) .
N15 C15 1.137(13) .
N16 C16 1.160(13) .
N17 C17 1.160(13) .
N18 C18 1.159(13) .
N19 C19 1.148(14) .
N20 C20 1.131(14) .
N21 C21 1.172(15) .
N22 C22 1.156(13) .
N22 Cu2 1.954(9) 2_765
N23 C23 1.151(13) .
N23 Cu4 1.969(9) 2_765
N24 C24 1.161(13) .
C25 N25 1.457(16) .
C25 C26 1.49(2) .
C25 H25A 0.9900 .
C25 H25B 0.9900 .
C26 N26 1.499(16) .
C26 H26A 0.9900 .
C26 H26B 0.9900 .
C27 N26 1.459(15) .
C27 C28 1.510(17) .
C27 H27A 0.9900 .
C27 H27B 0.9900 .
C28 N27 1.514(14) .
C28 H28A 0.9900 .
C28 H28B 0.9900 .
C29 N27 1.475(14) .
C29 C30 1.498(18) .
C29 H29A 0.9900 .
C29 H29B 0.9900 .
C30 N25 1.487(14) .
C30 H30A 0.9900 .
C30 H30B 0.9900 .
C31 C32 1.519(19) .
C31 N28 1.519(16) .
C31 H31A 0.9900 .
C31 H31B 0.9900 .
C32 N30 1.473(15) .
C32 H32A 0.9900 .
C32 H32B 0.9900 .
C33 N30 1.463(16) .
C33 C34 1.556(18) .
C33 H33A 0.9900 .
C33 H33B 0.9900 .
C34 N29 1.491(17) .
C34 H34A 0.9900 .
C34 H34B 0.9900 .
C35 N29 1.472(15) .
C35 C36 1.506(16) .
C35 H35A 0.9900 .
C35 H35B 0.9900 .
C36 N28 1.470(15) .
C36 H36A 0.9900 .
C36 H36B 0.9900 .
C37 N31 1.443(16) .
C37 C38 1.50(2) .
C37 H37A 0.9900 .
C37 H37B 0.9900 .
C38 N32 1.466(17) .
C38 H38A 0.9900 .
C38 H38B 0.9900 .
C39 C40 1.44(3) .
C39 N32 1.53(2) .
C39 H39A 0.9900 .
C39 H39B 0.9900 .
C40 N33 1.47(2) .
C40 H40A 0.9900 .
C40 H40B 0.9900 .
C41 C42 1.42(2) .
C41 N33 1.49(2) .
C41 H41A 0.9900 .
C41 H41B 0.9900 .
C42 N31 1.476(17) .
C42 H42A 0.9900 .
C42 H42B 0.9900 .
C43 N34 1.460(17) .
C43 C44 1.52(2) .
C43 H43A 0.9900 .
C43 H43B 0.9900 .
C44 N35 1.489(17) .
C44 H44A 0.9900 .
C44 H44B 0.9900 .
C45 N35 1.475(15) .
C45 C46 1.489(17) .
C45 H45A 0.9900 .
C45 H45B 0.9900 .
C46 N36 1.504(13) .
C46 H46A 0.9900 .
C46 H46B 0.9900 .
C47 N36 1.486(17) .
C47 C48 1.54(2) .
C47 H47A 0.9900 .
C47 H47B 0.9900 .
C48 N34 1.474(16) .
C48 H48A 0.9900 .
C48 H48B 0.9900 .
C49 C50 1.43(3) .
C49 N37 1.48(2) .
C49 H49A 0.9900 .
C49 H49B 0.9900 .
C50 N38 1.45(2) .
C50 H50A 0.9900 .
C50 H50B 0.9900 .
C51 C52 1.38(3) .
C51 N38 1.59(2) .
C51 H51A 0.9900 .
C51 H51B 0.9900 .
C52 N39 1.41(2) .
C52 H52A 0.9900 .
C52 H52B 0.9900 .
C53 C54 1.47(2) .
C53 N39 1.48(2) .
C53 H53A 0.9900 .
C53 H53B 0.9900 .
C54 N37 1.459(18) .
C54 H54A 0.9900 .
C54 H54B 0.9900 .
C55 N40 1.468(19) .
C55 C56 1.54(2) .
C55 H55A 0.9900 .
C55 H55B 0.9900 .
C56 N41 1.461(17) .
C56 H56A 0.9900 .
C56 H56B 0.9900 .
C57 N41 1.474(16) .
C57 C58 1.49(2) .
C57 H57A 0.9900 .
C57 H57B 0.9900 .
C58 N42 1.512(17) .
C58 H58A 0.9900 .
C58 H58B 0.9900 .
C59 N42 1.455(16) .
C59 C60 1.511(19) .
C59 H59A 0.9900 .
C59 H59B 0.9900 .
C60 N40 1.512(15) .
C60 H60A 0.9900 .
C60 H60B 0.9900 .
N25 H25 1.0000 .
N26 H26 1.0000 .
N27 H27 1.0000 .
N28 H28 1.0000 .
N29 H29 1.0000 .
N30 H30 1.0000 .
N31 H31 1.0000 .
N32 H32 1.0000 .
N33 H33 1.0000 .
N34 H34 1.0000 .
N35 H35 1.0000 .
N36 H36 1.0000 .
N37 H37 1.0000 .
N38 H38 1.0000 .
N39 H39 1.0000 .
N40 H40 1.0000 .
N41 H41 1.0000 .
N42 H42 1.0000 .
Cl1 O4A 1.37(3) .
Cl1 O2B 1.38(3) .
Cl1 O1A 1.38(3) .
Cl1 O3A 1.39(3) .
Cl1 O3B 1.39(2) .
Cl1 O2A 1.41(3) .
Cl1 O4B 1.42(3) .
Cl1 O1B 1.49(3) .
O1A O2A 1.80(4) .
O1B O3B 1.52(4) .
N43 C61 1.144(14) .
C61 C62 1.435(15) .
C62 H62A 0.9800 .
C62 H62B 0.9800 .
C62 H62C 0.9800 .
N44 C64 1.13(2) .
C63 C64 1.44(2) .
C63 H63A 0.9800 .
C63 H63B 0.9800 .
C63 H63C 0.9800 .
N45 C65 1.24(4) .
C65 C66 1.30(3) .
C66 H66A 0.9800 .
C66 H66B 0.9800 .
C66 H66C 0.9800 .
N46 C67 1.15(2) .
C67 C68 1.43(2) .
